data_7153275
loop_
_publ_author_name
'Coluccini, Carmine'
'Dondi, Daniele'
'Caricato, Marco'
'Taglietti, Angelo'
'Boiocchi, Massimo'
'Pasini, Dario'

_publ_section_title
;
 Structurally-variable, rigid and optically-active D2 and D3 macrocycles
 possessing recognition properties towards C60.
;
_journal_issue 7
_journal_name_full 'Organic &amp; biomolecular chemistry'
_journal_page_first 1640
_journal_page_last 1649
_journal_paper_doi 10.1039/b920867d
_journal_volume 8
_journal_year 2010
_chemical_formula_moiety 'C64 H48 O12, 2(C3 H6 O)'
_chemical_formula_sum 'C70 H60 O14'
_chemical_formula_weight 1125.18
_chemical_name_common
;bis(bis(2-methoxy-3-methyl-naphthyl)-terephthalate)
bis(acetone) solvate
;
_chemical_name_systematic
;
?
;
_space_group_IT_number 4
_symmetry_cell_setting monoclinic
_symmetry_Int_Tables_number 4
_symmetry_space_group_name_Hall 'P 2yb'
_symmetry_space_group_name_H-M 'P 1 21 1'
_atom_sites_solution_hydrogens geom
_atom_sites_solution_primary direct
_atom_sites_solution_secondary difmap
_audit_creation_method SHELXL-97
_cell_angle_alpha 90.00
_cell_angle_beta 91.474(15)
_cell_angle_gamma 90.00
_cell_formula_units_Z 2
_cell_length_a 11.4141(18)
_cell_length_b 20.620(3)
_cell_length_c 12.643(4)
_cell_measurement_reflns_used 25
_cell_measurement_temperature 293(2)
_cell_measurement_theta_max 12
_cell_measurement_theta_min 7
_cell_volume 2974.7(11)
_computing_cell_refinement 'CAD4 Express (Enraf Nonius, 1994)'
_computing_data_collection 'CAD4 Express (Enraf Nonius, 1994)'
_computing_data_reduction 'XCAD4 (Harms & Wocadlo, 1995)'
_computing_molecular_graphics 'Ortep-3 for Windows (Farrugia, 1997)'
_computing_publication_material 'WinGX publication routines (Farrugia, 1999)'
_computing_structure_refinement 'SHELXL-97 (Sheldrick, 1997)'
_computing_structure_solution 'SIR-97 (Altomare et al.,1999)'
_diffrn_ambient_temperature 293(2)
_diffrn_measured_fraction_theta_full 0.999
_diffrn_measured_fraction_theta_max 0.999
_diffrn_measurement_device_type 'Enraf-Nonius CAD4'
_diffrn_measurement_method 'omega scans'
_diffrn_radiation_monochromator graphite
_diffrn_radiation_source 'fine-focus sealed tube'
_diffrn_radiation_type MoK\a
_diffrn_radiation_wavelength 0.71073
_diffrn_reflns_av_R_equivalents 0.0147
_diffrn_reflns_av_sigmaI/netI 0.0351
_diffrn_reflns_limit_h_max 13
_diffrn_reflns_limit_h_min -7
_diffrn_reflns_limit_k_max 24
_diffrn_reflns_limit_k_min -14
_diffrn_reflns_limit_l_max 15
_diffrn_reflns_limit_l_min -15
_diffrn_reflns_number 6900
_diffrn_reflns_theta_full 25.05
_diffrn_reflns_theta_max 25.05
_diffrn_reflns_theta_min 1.61
_diffrn_standards_decay_% 0
_diffrn_standards_interval_time 250
_diffrn_standards_number 3
_exptl_absorpt_coefficient_mu 0.087
_exptl_absorpt_correction_T_max 0.959
_exptl_absorpt_correction_T_min 0.872
_exptl_absorpt_correction_type psi-scan
_exptl_absorpt_process_details
;
North A.C.T., Phillips D.C. & Mathews F.S. (1968) Acta. Cryst. A24, 351
;
_exptl_crystal_colour COLORLESS
_exptl_crystal_density_diffrn 1.256
_exptl_crystal_density_method 'not measured'
_exptl_crystal_description IRREGULAR
_exptl_crystal_F_000 1184
_exptl_crystal_size_max 0.86
_exptl_crystal_size_mid 0.58
_exptl_crystal_size_min 0.43
_refine_diff_density_max 0.224
_refine_diff_density_min -0.134
_refine_diff_density_rms 0.032
_refine_ls_extinction_method none
_refine_ls_goodness_of_fit_ref 1.029
_refine_ls_hydrogen_treatment constr
_refine_ls_matrix_type full
_refine_ls_number_parameters 757
_refine_ls_number_reflns 5419
_refine_ls_number_restraints 7
_refine_ls_restrained_S_all 1.031
_refine_ls_R_factor_all 0.0760
_refine_ls_R_factor_gt 0.0482
_refine_ls_shift/su_max 0.024
_refine_ls_shift/su_mean 0.001
_refine_ls_structure_factor_coef Fsqd
_refine_ls_weighting_details 'calc w=1/[\s^2^(Fo^2^)+(0.0763P)^2^+0.2482P] where P=(Fo^2^+2Fc^2^)/3'
_refine_ls_weighting_scheme calc
_refine_ls_wR_factor_gt 0.1202
_refine_ls_wR_factor_ref 0.1371
_reflns_number_gt 3884
_reflns_number_total 5419
_reflns_threshold_expression >2sigma(I)
_cod_data_source_file b920867d.txt
_cod_data_source_block 3c
_cod_original_sg_symbol_H-M 'P 21'
_cod_database_code 7153275

loop_
_symmetry_equiv_pos_as_xyz
'x, y, z'
'-x, y+1/2, -z'

loop_
_atom_site_label
_atom_site_type_symbol
_atom_site_fract_x
_atom_site_fract_y
_atom_site_fract_z
_atom_site_U_iso_or_equiv
_atom_site_adp_type
_atom_site_occupancy
_atom_site_symmetry_multiplicity
_atom_site_calc_flag
_atom_site_refinement_flags
C1 C 0.7544(5) 0.7489(3) 0.6169(4) 0.0751(14) Uani 1 1 d .
C2 C 0.7386(4) 0.7325(3) 0.7297(4) 0.0637(12) Uani 1 1 d .
C3 C 0.8117(5) 0.7610(3) 0.8053(4) 0.0770(15) Uani 1 1 d .
H3 H 0.8722 0.7880 0.7842 0.092 Uiso 1 1 calc R
C4 C 0.7958(5) 0.7500(3) 0.9107(4) 0.0743(14) Uani 1 1 d .
H4 H 0.8455 0.7696 0.9606 0.089 Uiso 1 1 calc R
C5 C 0.7059(4) 0.7097(2) 0.9441(4) 0.0619(12) Uani 1 1 d .
C6 C 0.6348(5) 0.6814(2) 0.8682(4) 0.0701(14) Uani 1 1 d .
H6 H 0.5753 0.6537 0.8889 0.084 Uiso 1 1 calc R
C7 C 0.6492(4) 0.6930(3) 0.7627(4) 0.0702(13) Uani 1 1 d .
H7 H 0.5984 0.6741 0.7130 0.084 Uiso 1 1 calc R
C8 C 0.6912(5) 0.7013(2) 1.0590(4) 0.0657(12) Uani 1 1 d .
C9 C 0.5943(5) 0.6416(3) 1.1901(4) 0.0743(14) Uani 1 1 d .
H9A H 0.5304 0.6704 1.2080 0.089 Uiso 1 1 calc R
H9B H 0.6613 0.6519 1.2358 0.089 Uiso 1 1 calc R
C10 C 0.5582(4) 0.5718(2) 1.2060(3) 0.0620(12) Uani 1 1 d .
C11 C 0.6228(4) 0.5319(3) 1.2672(4) 0.0659(13) Uani 1 1 d .
H11 H 0.6894 0.5483 1.3017 0.079 Uiso 1 1 calc R
C12 C 0.5942(4) 0.4660(2) 1.2817(3) 0.0546(11) Uani 1 1 d .
C13 C 0.6611(4) 0.4239(3) 1.3478(3) 0.0674(14) Uani 1 1 d .
H13 H 0.7265 0.4400 1.3845 0.081 Uiso 1 1 calc R
C14 C 0.6315(4) 0.3602(3) 1.3587(4) 0.0665(13) Uani 1 1 d .
H14 H 0.6754 0.3333 1.4035 0.080 Uiso 1 1 calc R
C15 C 0.5353(4) 0.3360(3) 1.3025(3) 0.0635(12) Uani 1 1 d .
H15 H 0.5167 0.2922 1.3082 0.076 Uiso 1 1 calc R
C16 C 0.4677(4) 0.3747(2) 1.2393(3) 0.0550(11) Uani 1 1 d .
H16 H 0.4025 0.3572 1.2041 0.066 Uiso 1 1 calc R
C17 C 0.4943(3) 0.4406(2) 1.2261(3) 0.0501(10) Uani 1 1 d .
C18 C 0.4233(4) 0.4833(2) 1.1608(3) 0.0513(10) Uani 1 1 d .
C19 C 0.4555(4) 0.5473(2) 1.1540(3) 0.0573(11) Uani 1 1 d .
C20 C 0.3222(4) 0.4572(2) 1.0984(3) 0.0499(10) Uani 1 1 d .
C21 C 0.2125(4) 0.4445(2) 1.1462(4) 0.0554(10) Uani 1 1 d .
C22 C 0.1949(4) 0.4553(3) 1.2551(4) 0.0719(13) Uani 1 1 d .
H22 H 0.2560 0.4716 1.2973 0.086 Uiso 1 1 calc R
C23 C 0.0898(5) 0.4422(4) 1.2990(6) 0.0959(19) Uani 1 1 d .
H23 H 0.0798 0.4499 1.3706 0.115 Uiso 1 1 calc R
C24 C -0.0028(5) 0.4174(3) 1.2374(6) 0.101(2) Uani 1 1 d .
H24 H -0.0742 0.4086 1.2683 0.121 Uiso 1 1 calc R
C25 C 0.0102(5) 0.4059(3) 1.1320(6) 0.0904(18) Uani 1 1 d .
H25 H -0.0521 0.3894 1.0915 0.109 Uiso 1 1 calc R
C26 C 0.1191(4) 0.4191(2) 1.0839(5) 0.0689(13) Uani 1 1 d .
C27 C 0.1377(5) 0.4052(2) 0.9745(4) 0.0719(14) Uani 1 1 d .
H27 H 0.0761 0.3887 0.9333 0.086 Uiso 1 1 calc R
C28 C 0.2430(5) 0.4156(2) 0.9290(4) 0.0615(12) Uani 1 1 d .
C29 C 0.3339(4) 0.4425(2) 0.9934(3) 0.0548(10) Uani 1 1 d .
C30 C 0.2629(5) 0.3960(3) 0.8173(4) 0.0788(16) Uani 1 1 d .
H30A H 0.3460 0.3888 0.8079 0.095 Uiso 1 1 calc R
H30B H 0.2225 0.3555 0.8027 0.095 Uiso 1 1 calc R
C31 C 0.1155(6) 0.4383(3) 0.7020(4) 0.0818(17) Uani 1 1 d .
C32 C 0.0778(4) 0.4893(2) 0.6263(3) 0.0593(12) Uani 1 1 d .
C33 C 0.1529(4) 0.5333(2) 0.5828(4) 0.0645(12) Uani 1 1 d .
H33 H 0.2322 0.5323 0.6015 0.077 Uiso 1 1 calc R
C34 C 0.1114(4) 0.5793(2) 0.5114(4) 0.0640(12) Uani 1 1 d .
H34 H 0.1633 0.6084 0.4816 0.077 Uiso 1 1 calc R
C35 C -0.0058(4) 0.5822(2) 0.4840(3) 0.0528(10) Uani 1 1 d .
C36 C -0.0804(4) 0.5373(3) 0.5261(4) 0.0708(14) Uani 1 1 d .
H36 H -0.1595 0.5377 0.5064 0.085 Uiso 1 1 calc R
C37 C -0.0391(5) 0.4922(3) 0.5968(4) 0.0789(16) Uani 1 1 d .
H37 H -0.0910 0.4627 0.6257 0.095 Uiso 1 1 calc R
C38 C -0.0563(4) 0.6313(2) 0.4100(4) 0.0552(11) Uani 1 1 d .
C39 C -0.0218(4) 0.7274(2) 0.3143(4) 0.0651(13) Uani 1 1 d .
H39A H -0.0581 0.7588 0.3601 0.078 Uiso 1 1 calc R
H39B H -0.0794 0.7133 0.2615 0.078 Uiso 1 1 calc R
C40 C 0.0827(3) 0.7570(2) 0.2618(3) 0.0522(10) Uani 1 1 d .
C41 C 0.0853(4) 0.7582(2) 0.1539(4) 0.0554(11) Uani 1 1 d .
H41 H 0.0211 0.7428 0.1147 0.067 Uiso 1 1 calc R
C42 C 0.1833(4) 0.7822(2) 0.1007(3) 0.0555(10) Uani 1 1 d .
C43 C 0.1872(5) 0.7828(3) -0.0109(4) 0.0745(14) Uani 1 1 d .
H43 H 0.1225 0.7686 -0.0508 0.089 Uiso 1 1 calc R
C44 C 0.2838(6) 0.8036(4) -0.0603(4) 0.100(2) Uani 1 1 d .
H44 H 0.2854 0.8036 -0.1338 0.120 Uiso 1 1 calc R
C45 C 0.3815(6) 0.8253(4) -0.0011(4) 0.097(2) Uani 1 1 d .
H45 H 0.4477 0.8396 -0.0355 0.116 Uiso 1 1 calc R
C46 C 0.3802(5) 0.8254(3) 0.1060(4) 0.0758(15) Uani 1 1 d .
H46 H 0.4459 0.8400 0.1439 0.091 Uiso 1 1 calc R
C47 C 0.2817(4) 0.8040(2) 0.1613(3) 0.0533(10) Uani 1 1 d .
C48 C 0.2774(3) 0.8043(2) 0.2735(3) 0.0496(10) Uani 1 1 d .
C49 C 0.1785(3) 0.7823(2) 0.3221(3) 0.0496(10) Uani 1 1 d .
C50 C 0.3817(3) 0.8266(2) 0.3372(3) 0.0507(10) Uani 1 1 d .
C51 C 0.4021(4) 0.8939(3) 0.3552(3) 0.0564(11) Uani 1 1 d .
C52 C 0.3235(4) 0.9423(3) 0.3187(4) 0.0662(12) Uani 1 1 d .
H52 H 0.2573 0.9303 0.2790 0.079 Uiso 1 1 calc R
C53 C 0.3425(6) 1.0064(3) 0.3403(5) 0.0826(16) Uani 1 1 d .
H53 H 0.2895 1.0371 0.3144 0.099 Uiso 1 1 calc R
C54 C 0.4395(7) 1.0264(4) 0.4002(5) 0.100(2) Uani 1 1 d .
H54 H 0.4499 1.0700 0.4166 0.121 Uiso 1 1 calc R
C55 C 0.5185(6) 0.9821(4) 0.4344(5) 0.0885(18) Uani 1 1 d .
H55 H 0.5840 0.9961 0.4733 0.106 Uiso 1 1 calc R
C56 C 0.5051(4) 0.9143(3) 0.4130(4) 0.0698(14) Uani 1 1 d .
C57 C 0.5873(4) 0.8679(4) 0.4421(4) 0.0786(17) Uani 1 1 d .
H57 H 0.6562 0.8812 0.4765 0.094 Uiso 1 1 calc R
C58 C 0.5711(4) 0.8026(3) 0.4223(3) 0.0706(15) Uani 1 1 d .
C59 C 0.4639(4) 0.7834(3) 0.3721(3) 0.0596(12) Uani 1 1 d .
C60 C 0.6656(5) 0.7544(4) 0.4457(4) 0.095(2) Uani 1 1 d .
H60A H 0.6547 0.7168 0.4005 0.114 Uiso 1 1 calc R
H60B H 0.7412 0.7735 0.4307 0.114 Uiso 1 1 calc R
C61 C 0.2899(6) 0.6171(4) 1.1397(6) 0.112(2) Uani 1 1 d .
H61A H 0.2346 0.5837 1.1557 0.168 Uiso 1 1 calc R
H61B H 0.2536 0.6480 1.0924 0.168 Uiso 1 1 calc R
H61C H 0.3146 0.6386 1.2039 0.168 Uiso 1 1 calc R
C62 C 0.4589(6) 0.5039(4) 0.8843(5) 0.102(2) Uani 1 1 d .
H62A H 0.4032 0.5027 0.8261 0.153 Uiso 1 1 calc R
H62B H 0.5369 0.5038 0.8577 0.153 Uiso 1 1 calc R
H62C H 0.4470 0.5426 0.9249 0.153 Uiso 1 1 calc R
C63 C 0.1066(5) 0.8275(4) 0.4786(4) 0.097(2) Uani 1 1 d .
H63A H 0.1316 0.8701 0.4586 0.145 Uiso 1 1 calc R
H63B H 0.1134 0.8231 0.5541 0.145 Uiso 1 1 calc R
H63C H 0.0264 0.8212 0.4561 0.145 Uiso 1 1 calc R
C64 C 0.4060(6) 0.6824(3) 0.4410(5) 0.0959(19) Uani 1 1 d .
H64A H 0.4632 0.6848 0.4978 0.144 Uiso 1 1 calc R
H64B H 0.3944 0.6379 0.4210 0.144 Uiso 1 1 calc R
H64C H 0.3333 0.7004 0.4636 0.144 Uiso 1 1 calc R
O1 O 0.6640(3) 0.7345(2) 0.5567(3) 0.0836(11) Uani 1 1 d .
O2 O 0.8396(4) 0.7762(4) 0.5848(3) 0.144(2) Uani 1 1 d .
O3 O 0.6241(3) 0.65061(16) 1.0800(2) 0.0718(9) Uani 1 1 d .
O4 O 0.7345(5) 0.7349(2) 1.1261(3) 0.1104(16) Uani 1 1 d .
O5 O 0.3893(3) 0.58906(17) 1.0907(3) 0.0751(9) Uani 1 1 d .
O6 O 0.4433(3) 0.4487(2) 0.9496(3) 0.0755(10) Uani 1 1 d .
O7 O 0.2210(3) 0.44555(16) 0.7421(2) 0.0692(9) Uani 1 1 d .
O8 O 0.0519(5) 0.3947(3) 0.7272(4) 0.150(3) Uani 1 1 d .
O9 O 0.0222(3) 0.67202(16) 0.3759(3) 0.0676(9) Uani 1 1 d .
O10 O -0.1587(3) 0.63460(19) 0.3851(3) 0.0904(13) Uani 1 1 d .
O11 O 0.1769(2) 0.78123(17) 0.4307(2) 0.0635(8) Uani 1 1 d .
O12 O 0.4462(3) 0.71792(19) 0.3530(3) 0.0771(10) Uani 1 1 d .
C65 C 0.2339(11) 0.6661(5) 0.7421(8) 0.145(4) Uani 1 1 d D
C66 C 0.2236(14) 0.6282(6) 0.8373(9) 0.226(7) Uani 1 1 d D
H66A H 0.2160 0.5832 0.8192 0.339 Uiso 1 1 calc R
H66B H 0.1556 0.6420 0.8745 0.339 Uiso 1 1 calc R
H66C H 0.2922 0.6343 0.8817 0.339 Uiso 1 1 calc R
C67 C 0.1446(16) 0.7046(6) 0.7026(10) 0.271(11) Uani 1 1 d D
H67A H 0.1686 0.7249 0.6383 0.407 Uiso 1 1 calc R
H67B H 0.1265 0.7374 0.7535 0.407 Uiso 1 1 calc R
H67C H 0.0764 0.6785 0.6884 0.407 Uiso 1 1 calc R
O13 O 0.3270(9) 0.6615(7) 0.6988(9) 0.257(6) Uani 1 1 d D
C68 C 0.8851(15) 0.5461(9) 0.9729(17) 0.33(2) Uani 1 1 d D
C69 C 0.9415(14) 0.5871(10) 1.043(2) 0.42(2) Uani 1 1 d D
H69A H 1.0244 0.5854 1.0325 0.627 Uiso 1 1 calc R
H69B H 0.9256 0.5740 1.1142 0.627 Uiso 1 1 calc R
H69C H 0.9140 0.6307 1.0320 0.627 Uiso 1 1 calc R
C70 C 0.7865(15) 0.5042(9) 0.9854(12) 0.278(11) Uani 1 1 d D
H70A H 0.7990 0.4645 0.9479 0.416 Uiso 1 1 calc R
H70B H 0.7171 0.5251 0.9577 0.416 Uiso 1 1 calc R
H70C H 0.7772 0.4950 1.0592 0.416 Uiso 1 1 calc R
O14 O 0.9132(18) 0.5450(14) 0.8825(14) 0.438(15) Uani 1 1 d D

loop_
_atom_site_aniso_label
_atom_site_aniso_U_11
_atom_site_aniso_U_22
_atom_site_aniso_U_33
_atom_site_aniso_U_23
_atom_site_aniso_U_13
_atom_site_aniso_U_12
C1 0.063(3) 0.099(4) 0.063(3) -0.002(3) -0.003(2) -0.002(3)
C2 0.055(3) 0.069(3) 0.066(3) 0.004(2) -0.011(2) 0.005(2)
C3 0.068(3) 0.084(4) 0.078(3) 0.013(3) -0.013(3) -0.021(3)
C4 0.083(3) 0.070(3) 0.068(3) 0.008(3) -0.021(3) -0.025(3)
C5 0.071(3) 0.050(3) 0.064(3) 0.005(2) -0.018(2) -0.004(2)
C6 0.080(3) 0.062(3) 0.067(3) 0.005(2) -0.013(3) -0.021(3)
C7 0.077(3) 0.071(3) 0.062(3) -0.004(2) -0.017(2) -0.014(3)
C8 0.085(3) 0.047(3) 0.064(3) 0.002(2) -0.012(2) -0.014(3)
C9 0.099(4) 0.068(3) 0.057(3) -0.012(3) 0.008(3) -0.019(3)
C10 0.076(3) 0.066(3) 0.045(2) -0.012(2) 0.008(2) -0.017(3)
C11 0.064(3) 0.086(4) 0.048(3) -0.004(3) -0.003(2) -0.019(3)
C12 0.050(2) 0.071(3) 0.043(2) 0.000(2) 0.0030(18) -0.005(2)
C13 0.048(2) 0.105(4) 0.049(3) 0.001(3) -0.005(2) -0.006(3)
C14 0.059(3) 0.081(4) 0.059(3) 0.012(3) -0.001(2) 0.006(3)
C15 0.063(3) 0.072(3) 0.056(3) 0.011(2) 0.005(2) 0.000(2)
C16 0.051(2) 0.061(3) 0.053(2) 0.003(2) 0.0015(19) -0.006(2)
C17 0.048(2) 0.062(3) 0.040(2) -0.0013(19) 0.0044(17) -0.003(2)
C18 0.052(2) 0.060(3) 0.041(2) -0.0024(19) 0.0017(18) 0.004(2)
C19 0.071(3) 0.056(3) 0.044(2) -0.002(2) -0.002(2) 0.004(2)
C20 0.052(2) 0.049(2) 0.049(2) -0.0003(19) -0.0039(18) 0.0078(19)
C21 0.050(2) 0.050(2) 0.066(3) -0.004(2) -0.002(2) 0.004(2)
C22 0.065(3) 0.078(4) 0.073(3) -0.006(3) 0.007(2) 0.000(3)
C23 0.076(4) 0.105(5) 0.107(5) -0.007(4) 0.027(3) 0.002(4)
C24 0.069(4) 0.103(5) 0.133(6) 0.019(4) 0.033(4) 0.001(4)
C25 0.063(3) 0.082(4) 0.126(5) -0.002(4) -0.008(3) -0.001(3)
C26 0.054(3) 0.058(3) 0.094(4) 0.005(3) -0.018(3) 0.003(2)
C27 0.079(3) 0.057(3) 0.077(3) -0.003(3) -0.033(3) 0.000(3)
C28 0.077(3) 0.051(3) 0.055(3) -0.003(2) -0.020(2) 0.012(2)
C29 0.056(3) 0.056(3) 0.052(2) 0.003(2) -0.001(2) 0.015(2)
C30 0.113(4) 0.066(3) 0.057(3) -0.005(2) -0.031(3) 0.023(3)
C31 0.107(4) 0.059(3) 0.077(3) 0.014(3) -0.043(3) -0.028(3)
C32 0.066(3) 0.054(3) 0.056(3) 0.009(2) -0.016(2) -0.016(2)
C33 0.048(2) 0.067(3) 0.077(3) 0.011(3) -0.007(2) -0.007(2)
C34 0.048(2) 0.070(3) 0.074(3) 0.019(3) 0.001(2) -0.005(2)
C35 0.050(2) 0.055(2) 0.053(2) 0.003(2) -0.0024(18) -0.007(2)
C36 0.046(2) 0.081(4) 0.085(3) 0.026(3) -0.007(2) -0.016(2)
C37 0.066(3) 0.084(4) 0.086(4) 0.035(3) -0.012(3) -0.027(3)
C38 0.043(2) 0.054(3) 0.069(3) 0.007(2) 0.000(2) -0.004(2)
C39 0.047(2) 0.069(3) 0.079(3) 0.019(3) -0.008(2) 0.001(2)
C40 0.042(2) 0.051(2) 0.063(3) 0.012(2) -0.0059(19) 0.0030(19)
C41 0.054(2) 0.044(2) 0.067(3) 0.005(2) -0.016(2) 0.000(2)
C42 0.073(3) 0.045(2) 0.049(2) 0.003(2) -0.005(2) 0.002(2)
C43 0.090(4) 0.075(3) 0.058(3) -0.006(3) -0.006(3) -0.017(3)
C44 0.131(5) 0.120(5) 0.051(3) -0.005(3) 0.010(3) -0.029(4)
C45 0.112(5) 0.125(5) 0.054(3) -0.008(3) 0.022(3) -0.042(4)
C46 0.084(3) 0.089(4) 0.055(3) -0.003(3) 0.016(3) -0.024(3)
C47 0.057(3) 0.052(2) 0.051(2) 0.002(2) 0.006(2) -0.006(2)
C48 0.048(2) 0.052(2) 0.049(2) 0.0019(19) -0.0007(18) -0.0028(19)
C49 0.046(2) 0.055(2) 0.047(2) 0.011(2) -0.0015(18) 0.001(2)
C50 0.044(2) 0.064(3) 0.044(2) -0.001(2) 0.0083(18) 0.003(2)
C51 0.049(2) 0.075(3) 0.045(2) -0.007(2) 0.0102(19) -0.015(2)
C52 0.062(3) 0.067(3) 0.070(3) -0.005(3) 0.015(2) -0.005(3)
C53 0.093(4) 0.061(3) 0.095(4) -0.003(3) 0.020(3) -0.004(3)
C54 0.125(6) 0.083(5) 0.094(5) -0.020(4) 0.020(4) -0.037(4)
C55 0.083(4) 0.109(5) 0.074(4) -0.012(4) 0.009(3) -0.043(4)
C56 0.060(3) 0.097(4) 0.052(3) -0.001(3) 0.007(2) -0.019(3)
C57 0.050(3) 0.139(6) 0.046(3) 0.000(3) -0.001(2) -0.017(3)
C58 0.051(3) 0.117(5) 0.044(2) 0.001(3) 0.004(2) 0.012(3)
C59 0.059(3) 0.079(3) 0.041(2) -0.004(2) 0.0107(19) 0.008(3)
C60 0.067(3) 0.170(6) 0.049(3) -0.003(3) 0.002(2) 0.038(4)
C61 0.116(5) 0.092(5) 0.128(6) -0.005(4) -0.009(4) 0.038(4)
C62 0.104(5) 0.112(6) 0.092(4) 0.000(4) 0.033(4) -0.004(4)
C63 0.081(4) 0.143(6) 0.066(3) -0.018(4) -0.005(3) 0.030(4)
C64 0.100(4) 0.086(4) 0.102(5) 0.020(4) 0.012(4) 0.020(3)
O1 0.0548(18) 0.138(3) 0.0574(19) -0.003(2) -0.0063(15) 0.018(2)
O2 0.108(3) 0.249(7) 0.076(3) 0.030(4) -0.009(2) -0.072(4)
O3 0.096(2) 0.058(2) 0.0617(19) -0.0080(16) 0.0048(17) -0.0209(19)
O4 0.176(4) 0.088(3) 0.066(2) 0.000(2) -0.021(3) -0.065(3)
O5 0.094(2) 0.063(2) 0.068(2) 0.0001(17) -0.0046(18) 0.010(2)
O6 0.069(2) 0.099(3) 0.0586(19) 0.001(2) 0.0054(16) 0.022(2)
O7 0.087(2) 0.0613(19) 0.0583(18) 0.0043(16) -0.0259(17) 0.0046(18)
O8 0.171(5) 0.116(4) 0.156(5) 0.080(4) -0.102(4) -0.087(4)
O9 0.0459(16) 0.071(2) 0.086(2) 0.0317(18) -0.0042(15) -0.0038(15)
O10 0.0486(19) 0.084(3) 0.138(3) 0.041(2) -0.019(2) -0.0141(18)
O11 0.0545(16) 0.088(2) 0.0477(16) 0.0132(17) 0.0019(13) 0.0093(17)
O12 0.085(2) 0.077(3) 0.069(2) -0.0002(19) 0.0027(18) 0.021(2)
C65 0.189(10) 0.132(8) 0.116(7) -0.060(6) 0.028(7) -0.047(8)
C66 0.36(2) 0.157(11) 0.155(10) 0.006(9) 0.013(11) 0.102(12)
C67 0.45(3) 0.163(11) 0.195(12) -0.062(9) -0.162(16) 0.131(15)
O13 0.210(9) 0.322(15) 0.243(10) -0.076(10) 0.058(8) -0.084(10)
C68 0.194(19) 0.30(3) 0.49(5) 0.22(3) 0.15(3) 0.13(2)
C69 0.234(19) 0.34(3) 0.67(5) -0.33(3) -0.26(3) 0.158(18)
C70 0.29(2) 0.32(3) 0.218(15) -0.076(16) -0.093(15) 0.15(2)
O14 0.39(3) 0.58(4) 0.35(2) 0.08(3) 0.102(18) -0.04(3)

loop_
_atom_type_symbol
_atom_type_description
_atom_type_scat_dispersion_real
_atom_type_scat_dispersion_imag
_atom_type_scat_source
C C 0.0033 0.0016 'International Tables Vol C Tables 4.2.6.8 and 6.1.1.4'
H H 0.0000 0.0000 'International Tables Vol C Tables 4.2.6.8 and 6.1.1.4'
O O 0.0106 0.0060 'International Tables Vol C Tables 4.2.6.8 and 6.1.1.4'

loop_
_geom_angle_atom_site_label_1
_geom_angle_atom_site_label_2
_geom_angle_atom_site_label_3
_geom_angle
O2 C1 O1 123.1(5)
O2 C1 C2 123.4(5)
O1 C1 C2 113.4(5)
C7 C2 C3 118.7(5)
C7 C2 C1 122.3(4)
C3 C2 C1 118.8(5)
C4 C3 C2 120.6(5)
C4 C3 H3 119.7
C2 C3 H3 119.7
C3 C4 C5 120.7(5)
C3 C4 H4 119.6
C5 C4 H4 119.6
C6 C5 C4 117.9(5)
C6 C5 C8 124.0(5)
C4 C5 C8 118.1(4)
C7 C6 C5 121.6(5)
C7 C6 H6 119.2
C5 C6 H6 119.2
C6 C7 C2 120.4(4)
C6 C7 H7 119.8
C2 C7 H7 119.8
O4 C8 O3 123.1(5)
O4 C8 C5 125.2(5)
O3 C8 C5 111.7(4)
O3 C9 C10 108.6(4)
O3 C9 H9A 110.0
C10 C9 H9A 110.0
O3 C9 H9B 110.0
C10 C9 H9B 110.0
H9A C9 H9B 108.3
C11 C10 C19 118.9(5)
C11 C10 C9 120.9(5)
C19 C10 C9 120.1(5)
C10 C11 C12 122.8(4)
C10 C11 H11 118.6
C12 C11 H11 118.6
C11 C12 C13 123.0(4)
C11 C12 C17 118.4(4)
C13 C12 C17 118.6(4)
C14 C13 C12 121.3(4)
C14 C13 H13 119.3
C12 C13 H13 119.3
C13 C14 C15 119.3(5)
C13 C14 H14 120.3
C15 C14 H14 120.3
C16 C15 C14 121.5(5)
C16 C15 H15 119.3
C14 C15 H15 119.3
C15 C16 C17 121.2(4)
C15 C16 H16 119.4
C17 C16 H16 119.4
C16 C17 C12 118.1(4)
C16 C17 C18 122.6(4)
C12 C17 C18 119.3(4)
C19 C18 C17 118.4(4)
C19 C18 C20 121.4(4)
C17 C18 C20 120.1(4)
C18 C19 O5 119.4(4)
C18 C19 C10 122.1(4)
O5 C19 C10 118.4(4)
C29 C20 C21 118.5(4)
C29 C20 C18 120.1(4)
C21 C20 C18 121.3(4)
C26 C21 C22 118.5(4)
C26 C21 C20 119.4(4)
C22 C21 C20 122.1(4)
C23 C22 C21 121.0(5)
C23 C22 H22 119.5
C21 C22 H22 119.5
C22 C23 C24 120.6(6)
C22 C23 H23 119.7
C24 C23 H23 119.7
C25 C24 C23 120.5(6)
C25 C24 H24 119.7
C23 C24 H24 119.7
C24 C25 C26 120.2(6)
C24 C25 H25 119.9
C26 C25 H25 119.9
C21 C26 C25 119.2(5)
C21 C26 C27 118.9(5)
C25 C26 C27 121.8(5)
C28 C27 C26 122.0(4)
C28 C27 H27 119.0
C26 C27 H27 119.0
C27 C28 C29 117.4(4)
C27 C28 C30 121.0(5)
C29 C28 C30 121.6(5)
C20 C29 O6 118.6(4)
C20 C29 C28 123.7(4)
O6 C29 C28 117.5(4)
O7 C30 C28 111.7(4)
O7 C30 H30A 109.3
C28 C30 H30A 109.3
O7 C30 H30B 109.3
C28 C30 H30B 109.3
H30A C30 H30B 107.9
O8 C31 O7 122.7(5)
O8 C31 C32 122.4(5)
O7 C31 C32 114.9(5)
C33 C32 C37 118.4(4)
C33 C32 C31 123.7(4)
C37 C32 C31 118.0(4)
C32 C33 C34 120.4(4)
C32 C33 H33 119.8
C34 C33 H33 119.8
C35 C34 C33 120.6(4)
C35 C34 H34 119.7
C33 C34 H34 119.7
C36 C35 C34 118.9(4)
C36 C35 C38 117.9(4)
C34 C35 C38 123.2(4)
C37 C36 C35 120.3(4)
C37 C36 H36 119.8
C35 C36 H36 119.8
C36 C37 C32 121.4(5)
C36 C37 H37 119.3
C32 C37 H37 119.3
O10 C38 O9 123.1(4)
O10 C38 C35 124.2(4)
O9 C38 C35 112.8(3)
O9 C39 C40 106.6(3)
O9 C39 H39A 110.4
C40 C39 H39A 110.4
O9 C39 H39B 110.4
C40 C39 H39B 110.4
H39A C39 H39B 108.6
C41 C40 C49 119.6(4)
C41 C40 C39 119.0(4)
C49 C40 C39 121.4(4)
C40 C41 C42 121.4(4)
C40 C41 H41 119.3
C42 C41 H41 119.3
C41 C42 C43 121.6(4)
C41 C42 C47 118.8(4)
C43 C42 C47 119.6(4)
C44 C43 C42 120.7(5)
C44 C43 H43 119.7
C42 C43 H43 119.7
C43 C44 C45 120.1(5)
C43 C44 H44 119.9
C45 C44 H44 119.9
C46 C45 C44 120.5(5)
C46 C45 H45 119.8
C44 C45 H45 119.8
C45 C46 C47 121.6(5)
C45 C46 H46 119.2
C47 C46 H46 119.2
C46 C47 C42 117.5(4)
C46 C47 C48 122.9(4)
C42 C47 C48 119.6(4)
C49 C48 C47 119.7(4)
C49 C48 C50 120.9(4)
C47 C48 C50 119.4(4)
C48 C49 O11 118.9(3)
C48 C49 C40 120.8(4)
O11 C49 C40 120.1(4)
C59 C50 C51 118.5(4)
C59 C50 C48 120.5(4)
C51 C50 C48 120.8(4)
C52 C51 C50 122.4(4)
C52 C51 C56 117.8(5)
C50 C51 C56 119.8(5)
C53 C52 C51 121.5(5)
C53 C52 H52 119.2
C51 C52 H52 119.2
C52 C53 C54 121.1(6)
C52 C53 H53 119.4
C54 C53 H53 119.4
C55 C54 C53 119.5(6)
C55 C54 H54 120.3
C53 C54 H54 120.3
C54 C55 C56 122.3(6)
C54 C55 H55 118.8
C56 C55 H55 118.8
C57 C56 C55 123.9(6)
C57 C56 C51 118.4(5)
C55 C56 C51 117.7(6)
C56 C57 C58 122.6(5)
C56 C57 H57 118.7
C58 C57 H57 118.7
C57 C58 C59 117.5(5)
C57 C58 C60 121.4(5)
C59 C58 C60 121.0(6)
C50 C59 O12 119.0(4)
C50 C59 C58 122.9(5)
O12 C59 C58 118.0(5)
O1 C60 C58 110.5(4)
O1 C60 H60A 109.6
C58 C60 H60A 109.6
O1 C60 H60B 109.6
C58 C60 H60B 109.6
H60A C60 H60B 108.1
O5 C61 H61A 109.5
O5 C61 H61B 109.5
H61A C61 H61B 109.5
O5 C61 H61C 109.5
H61A C61 H61C 109.5
H61B C61 H61C 109.5
O6 C62 H62A 109.5
O6 C62 H62B 109.5
H62A C62 H62B 109.5
O6 C62 H62C 109.5
H62A C62 H62C 109.5
H62B C62 H62C 109.5
O11 C63 H63A 109.5
O11 C63 H63B 109.5
H63A C63 H63B 109.5
O11 C63 H63C 109.5
H63A C63 H63C 109.5
H63B C63 H63C 109.5
O12 C64 H64A 109.5
O12 C64 H64B 109.5
H64A C64 H64B 109.5
O12 C64 H64C 109.5
H64A C64 H64C 109.5
H64B C64 H64C 109.5
C1 O1 C60 117.9(5)
C8 O3 C9 116.3(4)
C19 O5 C61 115.3(4)
C29 O6 C62 115.8(4)
C31 O7 C30 117.1(4)
C38 O9 C39 116.6(3)
C49 O11 C63 116.4(4)
C59 O12 C64 114.5(4)
O13 C65 C67 122.1(14)
O13 C65 C66 115.3(14)
C67 C65 C66 122.7(13)
C65 C66 H66A 109.5
C65 C66 H66B 109.5
H66A C66 H66B 109.5
C65 C66 H66C 109.5
H66A C66 H66C 109.5
H66B C66 H66C 109.5
C65 C67 H67A 109.5
C65 C67 H67B 109.5
H67A C67 H67B 109.5
C65 C67 H67C 109.5
H67A C67 H67C 109.5
H67B C67 H67C 109.5
O14 C68 C69 120(2)
O14 C68 C70 109(2)
C69 C68 C70 131(2)
C68 C69 H69A 109.5
C68 C69 H69B 109.5
H69A C69 H69B 109.5
C68 C69 H69C 109.5
H69A C69 H69C 109.5
H69B C69 H69C 109.5
C68 C70 H70A 109.5
C68 C70 H70B 109.5
H70A C70 H70B 109.5
C68 C70 H70C 109.5
H70A C70 H70C 109.5
H70B C70 H70C 109.5

loop_
_geom_bond_atom_site_label_1
_geom_bond_atom_site_label_2
_geom_bond_distance
C1 O2 1.203(7)
C1 O1 1.301(6)
C1 C2 1.482(7)
C2 C7 1.379(7)
C2 C3 1.383(7)
C3 C4 1.369(7)
C3 H3 0.9300
C4 C5 1.395(7)
C4 H4 0.9300
C5 C6 1.370(6)
C5 C8 1.478(7)
C6 C7 1.369(7)
C6 H6 0.9300
C7 H7 0.9300
C8 O4 1.193(6)
C8 O3 1.327(6)
C9 O3 1.453(6)
C9 C10 1.512(7)
C9 H9A 0.9700
C9 H9B 0.9700
C10 C11 1.339(7)
C10 C19 1.422(6)
C11 C12 1.410(7)
C11 H11 0.9300
C12 C13 1.415(7)
C12 C17 1.425(6)
C13 C14 1.364(7)
C13 H13 0.9300
C14 C15 1.386(7)
C14 H14 0.9300
C15 C16 1.356(6)
C15 H15 0.9300
C16 C17 1.404(6)
C16 H16 0.9300
C17 C18 1.441(6)
C18 C19 1.374(6)
C18 C20 1.483(6)
C19 O5 1.386(5)
C20 C29 1.372(6)
C20 C21 1.428(6)
C21 C26 1.410(6)
C21 C22 1.414(7)
C22 C23 1.361(7)
C22 H22 0.9300
C23 C24 1.394(9)
C23 H23 0.9300
C24 C25 1.365(9)
C24 H24 0.9300
C25 C26 1.423(8)
C25 H25 0.9300
C26 C27 1.435(8)
C27 C28 1.362(7)
C27 H27 0.9300
C28 C29 1.416(6)
C28 C30 1.492(7)
C29 O6 1.385(5)
C30 O7 1.468(6)
C30 H30A 0.9700
C30 H30B 0.9700
C31 O8 1.204(7)
C31 O7 1.303(6)
C31 C32 1.479(7)
C32 C33 1.373(6)
C32 C37 1.376(6)
C33 C34 1.384(6)
C33 H33 0.9300
C34 C35 1.374(6)
C34 H34 0.9300
C35 C36 1.374(6)
C35 C38 1.485(6)
C36 C37 1.366(7)
C36 H36 0.9300
C37 H37 0.9300
C38 O10 1.205(5)
C38 O9 1.310(5)
C39 O9 1.465(5)
C39 C40 1.507(6)
C39 H39A 0.9700
C39 H39B 0.9700
C40 C41 1.366(6)
C40 C49 1.417(6)
C41 C42 1.411(6)
C41 H41 0.9300
C42 C43 1.413(6)
C42 C47 1.416(6)
C43 C44 1.352(8)
C43 H43 0.9300
C44 C45 1.400(8)
C44 H44 0.9300
C45 C46 1.354(7)
C45 H45 0.9300
C46 C47 1.410(6)
C46 H46 0.9300
C47 C48 1.421(6)
C48 C49 1.375(6)
C48 C50 1.493(6)
C49 O11 1.375(5)
C50 C59 1.360(6)
C50 C51 1.424(7)
C51 C52 1.413(7)
C51 C56 1.432(6)
C52 C53 1.364(7)
C52 H52 0.9300
C53 C54 1.389(9)
C53 H53 0.9300
C54 C55 1.345(9)
C54 H54 0.9300
C55 C56 1.432(9)
C55 H55 0.9300
C56 C57 1.382(8)
C57 C58 1.382(8)
C57 H57 0.9300
C58 C59 1.419(7)
C58 C60 1.490(8)
C59 O12 1.386(6)
C60 O1 1.463(6)
C60 H60A 0.9700
C60 H60B 0.9700
C61 O5 1.430(8)
C61 H61A 0.9600
C61 H61B 0.9600
C61 H61C 0.9600
C62 O6 1.420(8)
C62 H62A 0.9600
C62 H62B 0.9600
C62 H62C 0.9600
C63 O11 1.396(7)
C63 H63A 0.9600
C63 H63B 0.9600
C63 H63C 0.9600
C64 O12 1.418(7)
C64 H64A 0.9600
C64 H64B 0.9600
C64 H64C 0.9600
C65 O13 1.211(11)
C65 C67 1.377(14)
C65 C66 1.443(14)
C66 H66A 0.9600
C66 H66B 0.9600
C66 H66C 0.9600
C67 H67A 0.9600
C67 H67B 0.9600
C67 H67C 0.9600
C68 O14 1.195(18)
C68 C69 1.38(2)
C68 C70 1.431(19)
C69 H69A 0.9600
C69 H69B 0.9600
C69 H69C 0.9600
C70 H70A 0.9600
C70 H70B 0.9600
C70 H70C 0.9600

loop_
_geom_torsion_atom_site_label_1
_geom_torsion_atom_site_label_2
_geom_torsion_atom_site_label_3
_geom_torsion_atom_site_label_4
_geom_torsion
O2 C1 C2 C7 -170.1(7)
O1 C1 C2 C7 14.0(8)
O2 C1 C2 C3 13.8(9)
O1 C1 C2 C3 -162.1(5)
C7 C2 C3 C4 0.2(8)
C1 C2 C3 C4 176.4(5)
C2 C3 C4 C5 0.2(9)
C3 C4 C5 C6 0.3(8)
C3 C4 C5 C8 -178.1(5)
C4 C5 C6 C7 -1.2(8)
C8 C5 C6 C7 177.1(5)
C5 C6 C7 C2 1.7(8)
C3 C2 C7 C6 -1.1(8)
C1 C2 C7 C6 -177.2(5)
C6 C5 C8 O4 -163.5(6)
C4 C5 C8 O4 14.8(8)
C6 C5 C8 O3 17.4(7)
C4 C5 C8 O3 -164.3(5)
O3 C9 C10 C11 113.8(5)
O3 C9 C10 C19 -64.9(6)
C19 C10 C11 C12 0.7(7)
C9 C10 C11 C12 -178.1(4)
C10 C11 C12 C13 -178.9(4)
C10 C11 C12 C17 2.0(7)
C11 C12 C13 C14 -179.2(5)
C17 C12 C13 C14 0.0(7)
C12 C13 C14 C15 1.2(7)
C13 C14 C15 C16 -2.1(7)
C14 C15 C16 C17 1.7(7)
C15 C16 C17 C12 -0.4(6)
C15 C16 C17 C18 -179.1(4)
C11 C12 C17 C16 178.8(4)
C13 C12 C17 C16 -0.4(6)
C11 C12 C17 C18 -2.5(6)
C13 C12 C17 C18 178.3(4)
C16 C17 C18 C19 179.1(4)
C12 C17 C18 C19 0.5(6)
C16 C17 C18 C20 -4.2(6)
C12 C17 C18 C20 177.2(4)
C17 C18 C19 O5 179.2(4)
C20 C18 C19 O5 2.6(6)
C17 C18 C19 C10 2.3(6)
C20 C18 C19 C10 -174.4(4)
C11 C10 C19 C18 -2.9(7)
C9 C10 C19 C18 175.9(4)
C11 C10 C19 O5 -179.9(4)
C9 C10 C19 O5 -1.1(6)
C19 C18 C20 C29 78.9(5)
C17 C18 C20 C29 -97.7(5)
C19 C18 C20 C21 -103.5(5)
C17 C18 C20 C21 79.9(5)
C29 C20 C21 C26 -1.8(6)
C18 C20 C21 C26 -179.4(4)
C29 C20 C21 C22 176.9(4)
C18 C20 C21 C22 -0.7(7)
C26 C21 C22 C23 -0.6(8)
C20 C21 C22 C23 -179.3(5)
C21 C22 C23 C24 0.4(9)
C22 C23 C24 C25 -0.1(11)
C23 C24 C25 C26 0.1(10)
C22 C21 C26 C25 0.6(7)
C20 C21 C26 C25 179.4(5)
C22 C21 C26 C27 -177.2(5)
C20 C21 C26 C27 1.6(7)
C24 C25 C26 C21 -0.3(8)
C24 C25 C26 C27 177.4(6)
C21 C26 C27 C28 0.2(7)
C25 C26 C27 C28 -177.5(5)
C26 C27 C28 C29 -1.7(7)
C26 C27 C28 C30 175.2(4)
C21 C20 C29 O6 -173.7(4)
C18 C20 C29 O6 3.9(6)
C21 C20 C29 C28 0.3(6)
C18 C20 C29 C28 178.0(4)
C27 C28 C29 C20 1.4(7)
C30 C28 C29 C20 -175.5(4)
C27 C28 C29 O6 175.5(4)
C30 C28 C29 O6 -1.3(6)
C27 C28 C30 O7 83.9(6)
C29 C28 C30 O7 -99.3(5)
O8 C31 C32 C33 -169.0(7)
O7 C31 C32 C33 13.4(8)
O8 C31 C32 C37 10.1(9)
O7 C31 C32 C37 -167.5(5)
C37 C32 C33 C34 0.1(8)
C31 C32 C33 C34 179.2(5)
C32 C33 C34 C35 1.0(8)
C33 C34 C35 C36 -2.1(7)
C33 C34 C35 C38 178.4(5)
C34 C35 C36 C37 2.3(8)
C38 C35 C36 C37 -178.2(5)
C35 C36 C37 C32 -1.3(9)
C33 C32 C37 C36 0.1(9)
C31 C32 C37 C36 -179.1(6)
C36 C35 C38 O10 0.6(7)
C34 C35 C38 O10 -180.0(5)
C36 C35 C38 O9 179.1(4)
C34 C35 C38 O9 -1.4(7)
O9 C39 C40 C41 117.8(4)
O9 C39 C40 C49 -61.0(6)
C49 C40 C41 C42 2.1(6)
C39 C40 C41 C42 -176.8(4)
C40 C41 C42 C43 179.1(4)
C40 C41 C42 C47 1.5(7)
C41 C42 C43 C44 -177.3(5)
C47 C42 C43 C44 0.2(8)
C42 C43 C44 C45 -0.2(10)
C43 C44 C45 C46 0.0(11)
C44 C45 C46 C47 0.1(10)
C45 C46 C47 C42 -0.1(8)
C45 C46 C47 C48 -179.4(6)
C41 C42 C47 C46 177.5(4)
C43 C42 C47 C46 -0.1(7)
C41 C42 C47 C48 -3.1(6)
C43 C42 C47 C48 179.2(4)
C46 C47 C48 C49 -179.6(5)
C42 C47 C48 C49 1.1(6)
C46 C47 C48 C50 -1.3(7)
C42 C47 C48 C50 179.4(4)
C47 C48 C49 O11 178.3(4)
C50 C48 C49 O11 0.0(6)
C47 C48 C49 C40 2.6(6)
C50 C48 C49 C40 -175.7(4)
C41 C40 C49 C48 -4.2(6)
C39 C40 C49 C48 174.6(4)
C41 C40 C49 O11 -179.8(4)
C39 C40 C49 O11 -1.0(6)
C49 C48 C50 C59 85.9(5)
C47 C48 C50 C59 -92.4(5)
C49 C48 C50 C51 -99.3(5)
C47 C48 C50 C51 82.4(5)
C59 C50 C51 C52 177.9(4)
C48 C50 C51 C52 2.9(6)
C59 C50 C51 C56 -2.6(6)
C48 C50 C51 C56 -177.6(4)
C50 C51 C52 C53 177.5(5)
C56 C51 C52 C53 -2.0(7)
C51 C52 C53 C54 -0.7(8)
C52 C53 C54 C55 2.4(9)
C53 C54 C55 C56 -1.3(10)
C54 C55 C56 C57 176.5(5)
C54 C55 C56 C51 -1.5(8)
C52 C51 C56 C57 -175.1(4)
C50 C51 C56 C57 5.4(6)
C52 C51 C56 C55 3.0(6)
C50 C51 C56 C55 -176.5(4)
C55 C56 C57 C58 178.7(5)
C51 C56 C57 C58 -3.3(7)
C56 C57 C58 C59 -1.5(7)
C56 C57 C58 C60 174.3(4)
C51 C50 C59 O12 -178.6(4)
C48 C50 C59 O12 -3.6(6)
C51 C50 C59 C58 -2.4(6)
C48 C50 C59 C58 172.6(4)
C57 C58 C59 C50 4.5(7)
C60 C58 C59 C50 -171.3(4)
C57 C58 C59 O12 -179.2(4)
C60 C58 C59 O12 4.9(6)
C57 C58 C60 O1 84.5(7)
C59 C58 C60 O1 -99.9(6)
O2 C1 O1 C60 -1.8(9)
C2 C1 O1 C60 174.0(5)
C58 C60 O1 C1 -115.8(6)
O4 C8 O3 C9 6.7(8)
C5 C8 O3 C9 -174.1(4)
C10 C9 O3 C8 -159.5(4)
C18 C19 O5 C61 85.3(6)
C10 C19 O5 C61 -97.6(6)
C20 C29 O6 C62 -104.2(5)
C28 C29 O6 C62 81.4(6)
O8 C31 O7 C30 2.8(9)
C32 C31 O7 C30 -179.7(4)
C28 C30 O7 C31 -94.8(6)
O10 C38 O9 C39 6.7(7)
C35 C38 O9 C39 -171.9(4)
C40 C39 O9 C38 -166.1(4)
C48 C49 O11 C63 107.9(5)
C40 C49 O11 C63 -76.4(6)
C50 C59 O12 C64 -101.4(5)
C58 C59 O12 C64 82.2(5)
